data_9011640
loop_
_publ_author_name
'Luo, H.'
'Greene, R. G.'
'Ruoff, A. L.'

_publ_section_title
;
 Beta-Po phase of sulfur at 162 GPa: X-ray diffraction study to 212 GPa
 Sample: at P = 206.5 GPa
 Note: this is known as the Beta-Po phase of sulfur, stable above 162 GPa
;
_journal_name_full 'Physical Review Letters'
_journal_page_first 2943
_journal_page_last 2946
_journal_paper_doi 10.1103/PhysRevLett.71.2943
_journal_volume 71
_journal_year 1993
_chemical_compound_source Synthetic
_chemical_formula_sum S
_chemical_name_common Sulfur
_chemical_name_mineral Sulfur
_space_group_IT_number 166
_symmetry_space_group_name_Hall '-R 3 2"'
_symmetry_space_group_name_H-M 'R -3 m :H'
_cell_angle_alpha 90
_cell_angle_beta 90
_cell_angle_gamma 120
_cell_length_a 3.277
_cell_length_b 3.277
_cell_length_c 2.584
_cell_formula_units_Z 3
_cell_volume 24.031
_database_code_amcsd 0015277
_diffrn_ambient_pressure 2.065e+08
_exptl_crystal_density_diffrn 6.647
_cod_original_sg_symbol_H-M 'R -3 m'
_cod_database_code 9011640

loop_
_space_group_symop_operation_xyz
x,y,z
2/3+x,1/3+y,1/3+z
1/3+x,2/3+y,2/3+z
x,x-y,z
2/3+x,1/3+x-y,1/3+z
1/3+x,2/3+x-y,2/3+z
y,x,-z
2/3+y,1/3+x,1/3-z
1/3+y,2/3+x,2/3-z
-x+y,y,z
2/3-x+y,1/3+y,1/3+z
1/3-x+y,2/3+y,2/3+z
-x,-x+y,-z
2/3-x,1/3-x+y,1/3-z
1/3-x,2/3-x+y,2/3-z
-y,-x,z
2/3-y,1/3-x,1/3+z
1/3-y,2/3-x,2/3+z
x-y,-y,-z
2/3+x-y,1/3-y,1/3-z
1/3+x-y,2/3-y,2/3-z
y,-x+y,-z
2/3+y,1/3-x+y,1/3-z
1/3+y,2/3-x+y,2/3-z
-x+y,-x,z
2/3-x+y,1/3-x,1/3+z
1/3-x+y,2/3-x,2/3+z
-x,-y,-z
2/3-x,1/3-y,1/3-z
1/3-x,2/3-y,2/3-z
-y,x-y,z
2/3-y,1/3+x-y,1/3+z
1/3-y,2/3+x-y,2/3+z
x-y,x,-z
2/3+x-y,1/3+x,1/3-z
1/3+x-y,2/3+x,2/3-z

loop_
_atom_site_label
_atom_site_fract_x
_atom_site_fract_y
_atom_site_fract_z
S 0.00000 0.00000 0.00000

loop_
_cod_related_entry_id
_cod_related_entry_database
_cod_related_entry_code
1 AMCSD 0015277
